data_2018483
loop_
_publ_author_name
'Y\'epes, Andr\'es F.'
'Palma, Alirio'
'Marchal, Antonio'
'Cobo, Justo'
'Glidewell, Christopher'

_publ_section_title
;
 2-Amino-6-methoxy-4-(4-methylanilino)-5-nitrosopyrimidine and ethyl
 <i>N</i>-[4-(adamantan-1-ylamino)-2-amino-5-nitrosopyrimidin-6-yl]-3-aminopropionate:
 polarized electronic structures and hydrogen-bonded supramolecular
 assembly in one and two dimensions
;
_journal_coeditor_code SF3170
_journal_issue 5
_journal_name_full 'Acta Crystallographica Section C'
_journal_page_first o199
_journal_page_last o203
_journal_paper_doi 10.1107/S0108270112017921
_journal_volume 68
_journal_year 2012
_chemical_formula_iupac 'C19 H28 N6 O3'
_chemical_formula_moiety 'C19 H28 N6 O3'
_chemical_formula_sum 'C19 H28 N6 O3'
_chemical_formula_weight 388.47
_chemical_name_systematic
;
ethyl <i>N</i>-[4-(adamantan-1-ylamino)-2-amino-5-nitrosopyrimidin-6-yl]-3-
aminopropionate
;
_space_group_IT_number 14
_symmetry_cell_setting monoclinic
_symmetry_space_group_name_Hall '-P 2ybc'
_symmetry_space_group_name_H-M 'P 1 21/c 1'
_atom_sites_solution_hydrogens geom
_atom_sites_solution_primary direct
_atom_sites_solution_secondary difmap
_cell_angle_alpha 90.00
_cell_angle_beta 101.920(8)
_cell_angle_gamma 90.00
_cell_formula_units_Z 4
_cell_length_a 11.6250(12)
_cell_length_b 13.2225(11)
_cell_length_c 13.0172(13)
_cell_measurement_reflns_used 4501
_cell_measurement_temperature 120(2)
_cell_measurement_theta_max 27.50
_cell_measurement_theta_min 2.64
_cell_volume 1957.7(3)
_computing_cell_refinement 'DIRAX/LSQ (Duisenberg <i>et al.</i>, 2000)'
_computing_data_collection 'COLLECT (Nonius, 1999)'
_computing_data_reduction 'EVALCCD (Duisenberg <i>et al.</i>, 2003)'
_computing_molecular_graphics 'PLATON (Spek, 2009)'
_computing_publication_material
;
SHELXL97 (Sheldrick, 2008) and PLATON (Spek, 2009)
;
_computing_structure_refinement 'SHELXL97 (Sheldrick, 2008)'
_computing_structure_solution 'SIR2004 (Burla <i>et al.</i>, 2005)'
_diffrn_ambient_temperature 120(2)
_diffrn_detector_area_resol_mean 9.091
_diffrn_measured_fraction_theta_full 0.999
_diffrn_measured_fraction_theta_max 0.999
_diffrn_measurement_device_type 'Bruker Nonius KappaCCD area-detector'
_diffrn_measurement_method '\f and \w scans'
_diffrn_radiation_monochromator graphite
_diffrn_radiation_source 'Bruker Nonius FR591 rotating anode'
_diffrn_radiation_type 'Mo K\a'
_diffrn_radiation_wavelength 0.71073
_diffrn_reflns_av_R_equivalents 0.0689
_diffrn_reflns_av_sigmaI/netI 0.0515
_diffrn_reflns_limit_h_max 14
_diffrn_reflns_limit_h_min -14
_diffrn_reflns_limit_k_max 16
_diffrn_reflns_limit_k_min -15
_diffrn_reflns_limit_l_max 15
_diffrn_reflns_limit_l_min -15
_diffrn_reflns_number 25767
_diffrn_reflns_theta_full 25.50
_diffrn_reflns_theta_max 25.50
_diffrn_reflns_theta_min 2.64
_diffrn_standards_decay_% 0
_diffrn_standards_interval_count 0
_diffrn_standards_interval_time 0
_diffrn_standards_number 0
_exptl_absorpt_coefficient_mu 0.092
_exptl_absorpt_correction_T_max 0.986
_exptl_absorpt_correction_T_min 0.946
_exptl_absorpt_correction_type multi-scan
_exptl_absorpt_process_details '(SADABS; Sheldrick, 2003)'
_exptl_crystal_colour red
_exptl_crystal_density_diffrn 1.318
_exptl_crystal_density_method 'not measured'
_exptl_crystal_description needle
_exptl_crystal_F_000 832
_exptl_crystal_size_max 0.40
_exptl_crystal_size_mid 0.16
_exptl_crystal_size_min 0.16
_refine_diff_density_max 0.305
_refine_diff_density_min -0.305
_refine_ls_extinction_method none
_refine_ls_goodness_of_fit_ref 1.020
_refine_ls_hydrogen_treatment constr
_refine_ls_matrix_type full
_refine_ls_number_parameters 268
_refine_ls_number_reflns 3639
_refine_ls_number_restraints 7
_refine_ls_restrained_S_all 1.022
_refine_ls_R_factor_all 0.1074
_refine_ls_R_factor_gt 0.0588
_refine_ls_shift/su_max 0.001
_refine_ls_shift/su_mean 0.000
_refine_ls_structure_factor_coef Fsqd
_refine_ls_weighting_details 'w = 1/[\s^2^(Fo^2^)+(0.0645P)^2^+1.6886P] where P=(Fo^2^+2Fc^2^)/3'
_refine_ls_weighting_scheme calc
_refine_ls_wR_factor_gt 0.1303
_refine_ls_wR_factor_ref 0.1544
_reflns_number_gt 2325
_reflns_number_total 3639
_reflns_threshold_expression I>2\s(I)
_cod_data_source_file sf3170.cif
_cod_data_source_block II
_cod_original_sg_symbol_H-M 'P 21/c'
_cod_database_code 2018483
_cod_database_fobs_code 2018483

loop_
_symmetry_equiv_pos_as_xyz
'x, y, z'
'-x, y+1/2, -z+1/2'
'-x, -y, -z'
'x, -y-1/2, z-1/2'

loop_
_atom_site_type_symbol
_atom_site_label
_atom_site_fract_x
_atom_site_fract_y
_atom_site_fract_z
_atom_site_U_iso_or_equiv
_atom_site_adp_type
_atom_site_calc_flag
_atom_site_refinement_flags
_atom_site_occupancy
_atom_site_symmetry_multiplicity
_atom_site_disorder_assembly
_atom_site_disorder_group
N N1 0.42886(19) 0.38739(16) 0.56513(16) 0.0254(5) Uani d . 1 1 . .
C C2 0.3645(2) 0.37416(19) 0.4653(2) 0.0259(6) Uani d . 1 1 . .
N N3 0.28924(19) 0.29905(16) 0.42787(16) 0.0277(5) Uani d . 1 1 . .
C C4 0.2765(2) 0.22584(19) 0.4953(2) 0.0242(6) Uani d . 1 1 . .
C C5 0.3428(2) 0.22683(19) 0.60333(19) 0.0235(6) Uani d . 1 1 . .
C C6 0.4160(2) 0.3154(2) 0.6333(2) 0.0248(6) Uani d . 1 1 . .
N N21 0.3766(2) 0.44612(17) 0.39673(16) 0.0321(6) Uani d . 1 1 . .
H H21A 0.3465 0.4369 0.3237 0.038 Uiso d R 1 1 . .
H H21B 0.4375 0.4956 0.4169 0.038 Uiso d R 1 1 . .
N N41 0.20201(19) 0.14980(16) 0.46531(16) 0.0266(5) Uani d . 1 1 . .
H H41 0.1995 0.1037 0.5198 0.032 Uiso d R 1 1 . .
C C41 0.1213(2) 0.13613(19) 0.3620(2) 0.0248(6) Uani d . 1 1 . .
C C42 0.1900(2) 0.1219(2) 0.2743(2) 0.0300(7) Uani d . 1 1 . .
H H42A 0.2375 0.1830 0.2687 0.036 Uiso calc R 1 1 . .
H H42B 0.2441 0.0636 0.2908 0.036 Uiso calc R 1 1 . .
C C43 0.1035(3) 0.1033(2) 0.1699(2) 0.0326(7) Uani d . 1 1 . .
H H43 0.1483 0.0948 0.1126 0.039 Uiso calc R 1 1 . .
C C44 0.0207(3) 0.1940(2) 0.1451(2) 0.0346(7) Uani d . 1 1 . .
H H44A -0.0338 0.1834 0.0767 0.042 Uiso calc R 1 1 . .
H H44B 0.0668 0.2560 0.1400 0.042 Uiso calc R 1 1 . .
C C45 -0.0498(2) 0.2067(2) 0.2317(2) 0.0320(7) Uani d . 1 1 . .
H H45 -0.1046 0.2654 0.2146 0.038 Uiso calc R 1 1 . .
C C46 0.0366(2) 0.2264(2) 0.3369(2) 0.0282(6) Uani d . 1 1 . .
H H46A 0.0817 0.2891 0.3320 0.034 Uiso calc R 1 1 . .
H H46B -0.0075 0.2351 0.3938 0.034 Uiso calc R 1 1 . .
C C47 0.0323(3) 0.0073(2) 0.1783(2) 0.0366(7) Uani d . 1 1 . .
H H47A 0.0859 -0.0515 0.1941 0.044 Uiso calc R 1 1 . .
H H47B -0.0228 -0.0056 0.1108 0.044 Uiso calc R 1 1 . .
C C48 -0.0364(2) 0.0208(2) 0.2659(2) 0.0324(7) Uani d . 1 1 . .
H H48 -0.0826 -0.0420 0.2720 0.039 Uiso calc R 1 1 . .
C C49 0.0496(2) 0.0402(2) 0.3702(2) 0.0293(6) Uani d . 1 1 . .
H H49A 0.1033 -0.0183 0.3875 0.035 Uiso calc R 1 1 . .
H H49B 0.0056 0.0482 0.4271 0.035 Uiso calc R 1 1 . .
C C410 -0.1203(2) 0.1108(2) 0.2411(2) 0.0347(7) Uani d . 1 1 . .
H H10A -0.1772 0.0985 0.1744 0.042 Uiso calc R 1 1 . .
H H10B -0.1649 0.1191 0.2977 0.042 Uiso calc R 1 1 . .
N N51 0.34081(19) 0.16029(17) 0.67986(17) 0.0283(5) Uani d . 1 1 . .
O O51 0.27326(16) 0.08222(14) 0.66080(14) 0.0329(5) Uani d . 1 1 . .
N N61 0.46982(18) 0.32477(17) 0.73369(16) 0.0271(5) Uani d . 1 1 . .
H H61 0.4668 0.2707 0.7768 0.033 Uiso d R 1 1 . .
C C61 0.5316(2) 0.4152(2) 0.7773(2) 0.0292(6) Uani d . 1 1 A .
H H61A 0.4959 0.4747 0.7368 0.035 Uiso calc R 1 1 . .
H H61B 0.6146 0.4107 0.7702 0.035 Uiso calc R 1 1 . .
C C62 0.5273(3) 0.4297(2) 0.8931(2) 0.0358(7) Uani d . 1 1 . .
H H62A 0.5487 0.5006 0.9128 0.043 Uiso calc R 1 1 A .
H H62B 0.4454 0.4192 0.9014 0.043 Uiso calc R 1 1 . .
C C63A 0.6057(3) 0.3615(3) 0.9678(2) 0.0428(8) Uani d PD 0.910(4) 1 A -1
O O63A 0.6518(3) 0.3854(2) 1.0577(2) 0.0886(13) Uani d PD 0.910(4) 1 A -1
O O64A 0.6201(3) 0.27186(18) 0.9274(2) 0.0457(8) Uani d PD 0.910(4) 1 A -1
C C65A 0.6987(3) 0.2013(3) 0.9922(3) 0.0504(10) Uani d PD 0.910(4) 1 A -1
H H65A 0.6599 0.1702 1.0453 0.060 Uiso calc PR 0.910(4) 1 A -1
H H65B 0.7709 0.2363 1.0289 0.060 Uiso calc PR 0.910(4) 1 A -1
C C66A 0.7277(4) 0.1231(3) 0.9194(3) 0.0531(11) Uani d PD 0.910(4) 1 A -1
H H66A 0.6555 0.0887 0.8845 0.080 Uiso calc PR 0.910(4) 1 A -1
H H66B 0.7821 0.0737 0.9593 0.080 Uiso calc PR 0.910(4) 1 A -1
H H66C 0.7646 0.1554 0.8666 0.080 Uiso calc PR 0.910(4) 1 A -1
C C63B 0.6057(3) 0.3615(3) 0.9678(2) 0.0428(8) Uani d PD 0.090(4) 1 A -2
O O63B 0.7111(8) 0.3741(18) 1.006(3) 0.0886(13) Uani d PD 0.090(4) 1 A -2
O O64B 0.5703(17) 0.2695(9) 0.932(2) 0.0457(8) Uani d PD 0.090(4) 1 A -2
C C65B 0.656(3) 0.1887(12) 0.954(2) 0.0504(10) Uani d PD 0.090(4) 1 A -2
H H65C 0.6262 0.1327 0.9917 0.060 Uiso calc PR 0.090(4) 1 A -2
H H65D 0.7305 0.2138 0.9983 0.060 Uiso calc PR 0.090(4) 1 A -2
C C66B 0.676(4) 0.153(3) 0.851(3) 0.0531(11) Uani d PD 0.090(4) 1 A -2
H H66D 0.6007 0.1462 0.8017 0.080 Uiso calc PR 0.090(4) 1 A -2
H H66E 0.7167 0.0879 0.8596 0.080 Uiso calc PR 0.090(4) 1 A -2
H H66F 0.7250 0.2028 0.8232 0.080 Uiso calc PR 0.090(4) 1 A -2

loop_
_atom_site_aniso_label
_atom_site_aniso_U_11
_atom_site_aniso_U_22
_atom_site_aniso_U_33
_atom_site_aniso_U_12
_atom_site_aniso_U_13
_atom_site_aniso_U_23
N1 0.0286(12) 0.0271(12) 0.0199(11) -0.0041(10) 0.0034(9) -0.0003(9)
C2 0.0297(15) 0.0240(14) 0.0235(14) -0.0023(12) 0.0045(12) -0.0009(12)
N3 0.0327(13) 0.0269(13) 0.0222(12) -0.0076(10) 0.0025(10) 0.0013(10)
C4 0.0221(14) 0.0259(15) 0.0245(14) 0.0005(11) 0.0046(11) -0.0004(12)
C5 0.0228(14) 0.0249(14) 0.0232(14) 0.0000(11) 0.0052(11) 0.0031(11)
C6 0.0206(14) 0.0291(15) 0.0249(15) 0.0004(11) 0.0048(11) 0.0005(12)
N21 0.0430(15) 0.0309(13) 0.0195(11) -0.0152(11) -0.0003(10) 0.0015(10)
N41 0.0276(12) 0.0265(12) 0.0246(12) -0.0034(10) 0.0031(10) 0.0040(10)
C41 0.0253(14) 0.0233(14) 0.0240(14) -0.0050(11) 0.0009(11) 0.0006(11)
C42 0.0267(15) 0.0307(16) 0.0331(16) -0.0061(12) 0.0075(12) -0.0019(12)
C43 0.0367(16) 0.0362(17) 0.0266(15) -0.0091(13) 0.0105(13) -0.0046(12)
C44 0.0391(17) 0.0377(17) 0.0243(15) -0.0139(14) 0.0002(13) 0.0037(13)
C45 0.0302(16) 0.0321(16) 0.0312(15) 0.0004(13) 0.0010(12) 0.0043(13)
C46 0.0294(15) 0.0266(15) 0.0280(15) -0.0018(12) 0.0048(12) 0.0001(12)
C47 0.0405(18) 0.0343(17) 0.0331(16) -0.0081(14) 0.0035(14) -0.0055(13)
C48 0.0319(16) 0.0305(16) 0.0330(15) -0.0135(13) 0.0027(13) 0.0035(13)
C49 0.0287(16) 0.0281(15) 0.0303(15) -0.0040(12) 0.0040(12) 0.0052(12)
C410 0.0273(15) 0.0442(18) 0.0304(16) -0.0065(13) 0.0012(12) 0.0019(13)
N51 0.0240(12) 0.0258(13) 0.0359(13) 0.0004(10) 0.0082(10) 0.0034(11)
O51 0.0329(11) 0.0301(11) 0.0346(11) -0.0008(9) 0.0047(9) 0.0080(9)
N61 0.0297(13) 0.0290(13) 0.0205(12) -0.0056(10) 0.0001(10) 0.0055(10)
C61 0.0303(15) 0.0334(16) 0.0222(14) -0.0046(13) 0.0017(11) 0.0020(12)
C62 0.0357(17) 0.0376(17) 0.0327(16) -0.0031(14) 0.0037(13) 0.0009(13)
C63A 0.0399(18) 0.052(2) 0.0331(18) 0.0025(15) -0.0012(14) 0.0020(16)
O63A 0.118(3) 0.095(2) 0.0351(18) 0.045(2) -0.0257(18) -0.0196(16)
O64A 0.0483(18) 0.0418(14) 0.0390(13) 0.0143(12) -0.0098(15) -0.0001(11)
C65A 0.042(2) 0.056(2) 0.047(2) 0.0163(19) -0.0065(18) 0.0112(19)
C66A 0.054(2) 0.043(2) 0.056(3) 0.0078(18) -0.003(2) -0.0004(19)
C63B 0.0399(18) 0.052(2) 0.0331(18) 0.0025(15) -0.0012(14) 0.0020(16)
O63B 0.118(3) 0.095(2) 0.0351(18) 0.045(2) -0.0257(18) -0.0196(16)
O64B 0.0483(18) 0.0418(14) 0.0390(13) 0.0143(12) -0.0098(15) -0.0001(11)
C65B 0.042(2) 0.056(2) 0.047(2) 0.0163(19) -0.0065(18) 0.0112(19)
C66B 0.054(2) 0.043(2) 0.056(3) 0.0078(18) -0.003(2) -0.0004(19)

loop_
_atom_type_symbol
_atom_type_description
_atom_type_scat_dispersion_real
_atom_type_scat_dispersion_imag
_atom_type_scat_source
C C 0.0033 0.0016 'International Tables Vol C Tables 4.2.6.8 and 6.1.1.4'
H H 0.0000 0.0000 'International Tables Vol C Tables 4.2.6.8 and 6.1.1.4'
N N 0.0061 0.0033 'International Tables Vol C Tables 4.2.6.8 and 6.1.1.4'
O O 0.0106 0.0060 'International Tables Vol C Tables 4.2.6.8 and 6.1.1.4'

loop_
_geom_angle_atom_site_label_1
_geom_angle_atom_site_label_2
_geom_angle_atom_site_label_3
_geom_angle
C6 N1 C2 115.3(2)
N21 C2 N3 115.8(2)
N21 C2 N1 115.6(2)
N3 C2 N1 128.6(2)
C4 N3 C2 116.7(2)
N41 C4 N3 120.5(2)
N41 C4 C5 118.2(2)
N3 C4 C5 121.3(2)
N51 C5 C6 115.5(2)
N51 C5 C4 128.9(2)
C6 C5 C4 115.5(2)
N1 C6 N61 119.5(2)
N1 C6 C5 122.5(2)
N61 C6 C5 117.9(2)
C2 N21 H21A 120.7
C2 N21 H21B 118.5
H21A N21 H21B 117.4
C4 N41 C41 127.5(2)
C4 N41 H41 112.8
C41 N41 H41 119.5
N41 C41 C49 106.8(2)
N41 C41 C42 111.1(2)
C49 C41 C42 108.9(2)
N41 C41 C46 110.8(2)
C49 C41 C46 108.9(2)
C42 C41 C46 110.2(2)
C43 C42 C41 109.4(2)
C43 C42 H42A 109.8
C41 C42 H42A 109.8
C43 C42 H42B 109.8
C41 C42 H42B 109.8
H42A C42 H42B 108.2
C44 C43 C47 109.8(2)
C44 C43 C42 109.3(2)
C47 C43 C42 109.5(2)
C44 C43 H43 109.4
C47 C43 H43 109.4
C42 C43 H43 109.4
C43 C44 C45 109.8(2)
C43 C44 H44A 109.7
C45 C44 H44A 109.7
C43 C44 H44B 109.7
C45 C44 H44B 109.7
H44A C44 H44B 108.2
C410 C45 C44 110.1(2)
C410 C45 C46 109.3(2)
C44 C45 C46 108.8(2)
C410 C45 H45 109.5
C44 C45 H45 109.5
C46 C45 H45 109.5
C41 C46 C45 109.1(2)
C41 C46 H46A 109.9
C45 C46 H46A 109.9
C41 C46 H46B 109.9
C45 C46 H46B 109.9
H46A C46 H46B 108.3
C43 C47 C48 109.2(2)
C43 C47 H47A 109.8
C48 C47 H47A 109.8
C43 C47 H47B 109.8
C48 C47 H47B 109.8
H47A C47 H47B 108.3
C410 C48 C49 109.1(2)
C410 C48 C47 109.9(2)
C49 C48 C47 109.4(2)
C410 C48 H48 109.4
C49 C48 H48 109.4
C47 C48 H48 109.4
C48 C49 C41 110.0(2)
C48 C49 H49A 109.7
C41 C49 H49A 109.7
C48 C49 H49B 109.7
C41 C49 H49B 109.7
H49A C49 H49B 108.2
C45 C410 C48 109.5(2)
C45 C410 H10A 109.8
C48 C410 H10A 109.8
C45 C410 H10B 109.8
C48 C410 H10B 109.8
H10A C410 H10B 108.2
O51 N51 C5 119.2(2)
C6 N61 C61 123.7(2)
C6 N61 H61 117.3
C61 N61 H61 118.9
N61 C61 C62 112.0(2)
N61 C61 H61A 109.2
C62 C61 H61A 109.2
N61 C61 H61B 109.2
C62 C61 H61B 109.2
H61A C61 H61B 107.9
C63A C62 C61 115.2(3)
C63A C62 H62A 108.5
C61 C62 H62A 108.5
C63A C62 H62B 108.5
C61 C62 H62B 108.5
H62A C62 H62B 107.5
O63A C63A O64A 123.1(3)
O63A C63A C62 123.7(3)
O64A C63A C62 113.2(3)
C63A O64A C65A 117.5(3)
O64A C65A C66A 106.0(3)
O64A C65A H65A 110.5
C66A C65A H65A 110.5
O64A C65A H65B 110.5
C66A C65A H65B 110.5
H65A C65A H65B 108.7
O64B C65B C66B 106.6(8)
O64B C65B H65C 110.4
C66B C65B H65C 110.4
O64B C65B H65D 110.4
C66B C65B H65D 110.4
H65C C65B H65D 108.6
C65B C66B H66D 109.5
C65B C66B H66E 109.5
H66D C66B H66E 109.5
C65B C66B H66F 109.5
H66D C66B H66F 109.5
H66E C66B H66F 109.5

loop_
_geom_bond_atom_site_label_1
_geom_bond_atom_site_label_2
_geom_bond_distance
N1 C6 1.331(3)
N1 C2 1.370(3)
C2 N21 1.331(3)
C2 N3 1.347(3)
N3 C4 1.335(3)
C4 N41 1.332(3)
C4 C5 1.457(4)
C5 N51 1.333(3)
C5 C6 1.452(4)
C6 N61 1.333(3)
N21 H21A 0.9504
N21 H21B 0.9598
N41 C41 1.483(3)
N41 H41 0.9403
C41 C49 1.533(4)
C41 C42 1.534(4)
C41 C46 1.538(4)
C42 C43 1.534(4)
C42 H42A 0.9900
C42 H42B 0.9900
C43 C44 1.530(4)
C43 C47 1.532(4)
C43 H43 1.0000
C44 C45 1.534(4)
C44 H44A 0.9900
C44 H44B 0.9900
C45 C410 1.529(4)
C45 C46 1.544(4)
C45 H45 1.0000
C46 H46A 0.9900
C46 H46B 0.9900
C47 C48 1.532(4)
C47 H47A 0.9900
C47 H47B 0.9900
C48 C410 1.530(4)
C48 C49 1.532(4)
C48 H48 1.0000
C49 H49A 0.9900
C49 H49B 0.9900
C410 H10A 0.9900
C410 H10B 0.9900
N51 O51 1.290(3)
N61 C61 1.448(3)
N61 H61 0.9143
C61 C62 1.532(4)
C61 H61A 0.9900
C61 H61B 0.9900
C62 C63A 1.490(4)
C62 H62A 0.9900
C62 H62B 0.9900
C63A O63A 1.223(4)
C63A O64A 1.322(4)
O64A C65A 1.448(4)
C65A C66A 1.487(5)
C65A H65A 0.9900
C65A H65B 0.9900
C66A H66A 0.9800
C66A H66B 0.9800
C66A H66C 0.9800
O64B C65B 1.450(6)
C65B C66B 1.488(7)
C65B H65C 0.9900
C65B H65D 0.9900
C66B H66D 0.9800
C66B H66E 0.9800
C66B H66F 0.9800

loop_
_geom_hbond_atom_site_label_D
_geom_hbond_atom_site_label_H
_geom_hbond_atom_site_label_A
_geom_hbond_site_symmetry_A
_geom_hbond_distance_DH
_geom_hbond_distance_HA
_geom_hbond_distance_DA
_geom_hbond_angle_DHA
_geom_hbond_publ_flag
N21 H21A O51 4_565 0.95 2.13 3.081(3) 178 no
N21 H21A N51 4_565 0.95 2.26 3.104(3) 147 no
N21 H21B N1 3_666 0.96 2.17 3.121(3) 170 no
N41 H41 O51 . 0.94 1.88 2.663(3) 139 no
N61 H61 O64A . 0.91 2.36 2.843(3) 113 no
N61 H61 O64B . 0.91 2.13 2.71(2) 120 no
N61 H61 N51 . 0.91 2.26 2.653(3) 105 no

loop_
_geom_torsion_atom_site_label_1
_geom_torsion_atom_site_label_2
_geom_torsion_atom_site_label_3
_geom_torsion_atom_site_label_4
_geom_torsion
C6 N1 C2 N21 179.8(2)
C6 N1 C2 N3 1.1(4)
N21 C2 N3 C4 179.6(2)
N1 C2 N3 C4 -1.7(4)
C2 N3 C4 N41 178.6(2)
C2 N3 C4 C5 -1.1(4)
N41 C4 C5 N51 0.4(4)
N3 C4 C5 N51 -179.8(3)
N41 C4 C5 C6 -175.7(2)
N3 C4 C5 C6 4.0(4)
C2 N1 C6 N61 -176.1(2)
C2 N1 C6 C5 2.4(4)
N51 C5 C6 N1 178.6(2)
C4 C5 C6 N1 -4.7(4)
N51 C5 C6 N61 -2.9(3)
C4 C5 C6 N61 173.8(2)
N3 C4 N41 C41 -3.3(4)
C5 C4 N41 C41 176.4(2)
C4 N41 C41 C49 -176.6(2)
C4 N41 C41 C42 64.7(3)
C4 N41 C41 C46 -58.2(3)
N41 C41 C42 C43 177.5(2)
C49 C41 C42 C43 60.1(3)
C46 C41 C42 C43 -59.3(3)
C41 C42 C43 C44 59.6(3)
C41 C42 C43 C47 -60.7(3)
C47 C43 C44 C45 59.1(3)
C42 C43 C44 C45 -61.1(3)
C43 C44 C45 C410 -58.7(3)
C43 C44 C45 C46 61.1(3)
N41 C41 C46 C45 -177.1(2)
C49 C41 C46 C45 -60.0(3)
C42 C41 C46 C45 59.4(3)
C410 C45 C46 C41 60.5(3)
C44 C45 C46 C41 -59.8(3)
C44 C43 C47 C48 -59.7(3)
C42 C43 C47 C48 60.3(3)
C43 C47 C48 C410 60.1(3)
C43 C47 C48 C49 -59.7(3)
C410 C48 C49 C41 -60.4(3)
C47 C48 C49 C41 60.0(3)
N41 C41 C49 C48 180.0(2)
C42 C41 C49 C48 -59.9(3)
C46 C41 C49 C48 60.3(3)
C44 C45 C410 C48 58.8(3)
C46 C45 C410 C48 -60.7(3)
C49 C48 C410 C45 60.4(3)
C47 C48 C410 C45 -59.7(3)
C6 C5 N51 O51 176.5(2)
C4 C5 N51 O51 0.4(4)
N1 C6 N61 C61 7.6(4)
C5 C6 N61 C61 -171.0(2)
C6 N61 C61 C62 149.6(2)
N61 C61 C62 C63A 75.0(3)
C61 C62 C63A O63A 148.4(4)
C61 C62 C63A O64A -32.0(4)
O63A C63A O64A C65A -2.9(5)
C62 C63A O64A C65A 177.5(3)
C63A O64A C65A C66A -162.7(3)
